data_4100756
loop_
_publ_author_name
'James P. Stambuli'
'Christopher D. Incarvito'
'Michael B\"uhl'
'John F. Hartwig'

_publ_section_title
;
Synthesis, Structure, Theoretical Studies, and Ligand Exchange Reactions of
Monomeric, T-Shaped Arylpalladium(II) Halide Complexes with an Additional,
Weak Agostic Interaction
;
_journal_name_full 'Journal of the American Chemical Society'
_journal_page_first 1184
_journal_page_last 1194
_journal_paper_doi 10.1021/ja037928m
_journal_volume 126
_journal_year 2004
_chemical_formula_sum 'C25 H38 F3 O3 P Pd S'
_chemical_formula_weight 612.98
_space_group_IT_number 14
_symmetry_cell_setting monoclinic
_symmetry_space_group_name_Hall '-P 2ybc'
_symmetry_space_group_name_H-M 'P 1 21/c 1'
_cell_angle_alpha 90.00
_cell_angle_beta 105.77(2)
_cell_angle_gamma 90.00
_cell_formula_units_Z 4
_cell_length_a 9.933(9)
_cell_length_b 16.926(16)
_cell_length_c 16.484(15)
_cell_measurement_temperature 223(2)
_cell_volume 2667(4)
_diffrn_ambient_temperature 223(2)
_exptl_crystal_density_diffrn 1.527
_exptl_crystal_density_meas 0
_cod_depositor_comments
;
The following automatic conversions were performed:
'_symmetry_cell_setting' value 'Monoclinic' changed to 'monoclinic'
according to '/home/saulius/struct/CIF-dictionaries/cif_core.dic'
dictionary named 'cif_core.dic' version 2.4.1 from 2010-06-29.

Automatic conversion script
Id: cif_fix_enum 1527 2010-12-29 10:47:43Z saulius 
;
_cod_original_sg_symbol_H-M 'P 21/c'
_cod_database_code 4100756

loop_
_symmetry_equiv_pos_as_xyz
'x, y, z'
'-x, y+1/2, -z+1/2'
'-x, -y, -z'
'x, -y-1/2, z-1/2'

loop_
_atom_site_label
_atom_site_type_symbol
_atom_site_fract_x
_atom_site_fract_y
_atom_site_fract_z
_atom_site_U_iso_or_equiv
_atom_site_adp_type
_atom_site_occupancy
_atom_site_symmetry_multiplicity
_atom_site_calc_flag
_atom_site_refinement_flags
_atom_site_disorder_assembly
_atom_site_disorder_group
Pd1 Pd 0.997024(17) 0.135728(9) 0.090604(10) 0.02863(7) Uani 1 1 d . . .
S1 S 1.16898(7) 0.06046(4) 0.26573(4) 0.04015(15) Uani 1 1 d . . .
P1 P 0.90146(6) 0.23922(3) 0.00934(3) 0.02889(13) Uani 1 1 d . . .
F1 F 1.3975(2) -0.01196(15) 0.26058(16) 0.1013(8) Uani 1 1 d . . .
F2 F 1.4167(2) 0.06065(18) 0.36893(16) 0.1288(10) Uani 1 1 d . . .
F3 F 1.4032(3) 0.11141(17) 0.2459(2) 0.1264(11) Uani 1 1 d . . .
O1 O 1.12415(18) 0.05004(10) 0.17449(10) 0.0411(4) Uani 1 1 d . . .
O2 O 1.1366(3) -0.00354(17) 0.31163(16) 0.0950(9) Uani 1 1 d . . .
O3 O 1.1454(3) 0.13835(13) 0.29130(15) 0.0796(8) Uani 1 1 d . . .
C1 C 0.8341(2) 0.06528(12) 0.07220(14) 0.0320(5) Uani 1 1 d . . .
C2 C 0.8060(3) 0.01061(14) 0.00735(17) 0.0429(6) Uani 1 1 d . . .
H2A H 0.8554 0.0122 -0.0339 0.051 Uiso 1 1 calc R . .
C3 C 0.7043(3) -0.04673(16) 0.0036(2) 0.0574(8) Uani 1 1 d . . .
H3A H 0.6845 -0.0838 -0.0406 0.069 Uiso 1 1 calc R . .
C4 C 0.6333(3) -0.04956(18) 0.0633(2) 0.0629(9) Uani 1 1 d . . .
H4A H 0.5637 -0.0880 0.0598 0.075 Uiso 1 1 calc R . .
C5 C 0.6628(3) 0.00357(18) 0.1288(2) 0.0559(8) Uani 1 1 d . . .
H5A H 0.6146 0.0006 0.1706 0.067 Uiso 1 1 calc R . .
C6 C 0.7627(3) 0.06110(16) 0.13365(16) 0.0437(6) Uani 1 1 d . . .
H6A H 0.7825 0.0974 0.1785 0.052 Uiso 1 1 calc R . .
C7 C 1.0555(2) 0.30572(12) 0.06004(13) 0.0279(4) Uani 1 1 d . . .
C8 C 1.0804(3) 0.37642(13) 0.00724(16) 0.0375(6) Uani 1 1 d . . .
H8A H 1.0909 0.3576 -0.0469 0.045 Uiso 1 1 calc R . .
H8B H 0.9996 0.4120 -0.0040 0.045 Uiso 1 1 calc R . .
C9 C 1.2122(3) 0.42110(14) 0.05448(18) 0.0458(6) Uani 1 1 d . . .
H9A H 1.2273 0.4660 0.0194 0.055 Uiso 1 1 calc R . .
C10 C 1.3385(3) 0.36605(15) 0.0713(2) 0.0571(8) Uani 1 1 d . . .
H10A H 1.4237 0.3953 0.0989 0.069 Uiso 1 1 calc R . .
H10B H 1.3488 0.3452 0.0178 0.069 Uiso 1 1 calc R . .
C11 C 1.3181(3) 0.29803(15) 0.12766(19) 0.0483(7) Uani 1 1 d . . .
H11A H 1.4004 0.2626 0.1387 0.058 Uiso 1 1 calc R . .
C12 C 1.1861(3) 0.25153(13) 0.08111(16) 0.0369(5) Uani 1 1 d . . .
H12 H 1.1715 0.2076 0.1165 0.026(6) Uiso 1 1 calc R . .
H12A H 1.1993 0.2294 0.0289 0.031 Uiso 1 1 calc R . .
C13 C 1.0430(2) 0.33719(13) 0.14599(13) 0.0304(5) Uani 1 1 d . . .
H13A H 0.9609 0.3716 0.1367 0.036 Uiso 1 1 calc R . .
H13B H 1.0297 0.2927 0.1811 0.036 Uiso 1 1 calc R . .
C14 C 1.1745(3) 0.38360(15) 0.19230(17) 0.0408(6) Uani 1 1 d . . .
H14A H 1.1621 0.4040 0.2461 0.049 Uiso 1 1 calc R . .
C15 C 1.1945(3) 0.45283(14) 0.13771(17) 0.0458(6) Uani 1 1 d . . .
H15A H 1.2775 0.4832 0.1670 0.055 Uiso 1 1 calc R . .
H15B H 1.1131 0.4879 0.1269 0.055 Uiso 1 1 calc R . .
C16 C 1.3017(3) 0.32929(17) 0.21089(19) 0.0494(7) Uani 1 1 d . . .
H16A H 1.3858 0.3586 0.2407 0.059 Uiso 1 1 calc R . .
H16B H 1.2889 0.2853 0.2467 0.059 Uiso 1 1 calc R . .
C17 C 0.7322(2) 0.28268(14) 0.02202(15) 0.0376(5) Uani 1 1 d . . .
C18 C 0.6070(3) 0.23763(17) -0.0330(2) 0.0589(8) Uani 1 1 d . . .
H18A H 0.5211 0.2604 -0.0262 0.088 Uiso 1 1 calc R . .
H18B H 0.6129 0.1826 -0.0160 0.088 Uiso 1 1 calc R . .
H18C H 0.6077 0.2414 -0.0916 0.088 Uiso 1 1 calc R . .
C19 C 0.7155(3) 0.37135(14) -0.00054(18) 0.0439(6) Uani 1 1 d . . .
H19A H 0.6275 0.3903 0.0068 0.066 Uiso 1 1 calc R . .
H19B H 0.7166 0.3787 -0.0587 0.066 Uiso 1 1 calc R . .
H19C H 0.7921 0.4007 0.0361 0.066 Uiso 1 1 calc R . .
C20 C 0.7269(3) 0.27244(16) 0.11321(16) 0.0451(6) Uani 1 1 d . . .
H20A H 0.6404 0.2946 0.1197 0.068 Uiso 1 1 calc R . .
H20B H 0.8057 0.2995 0.1506 0.068 Uiso 1 1 calc R . .
H20C H 0.7312 0.2167 0.1272 0.068 Uiso 1 1 calc R . .
C21 C 0.8882(3) 0.22535(15) -0.10679(14) 0.0505(7) Uani 1 1 d . . .
C22 C 0.8340(4) 0.29877(16) -0.16092(15) 0.0585(8) Uani 1 1 d . . .
H22A H 0.8300 0.2877 -0.2193 0.088 Uiso 1 1 calc R . .
H22B H 0.8967 0.3428 -0.1410 0.088 Uiso 1 1 calc R . .
H22C H 0.7412 0.3120 -0.1566 0.088 Uiso 1 1 calc R . .
C23 C 0.7900(5) 0.15495(19) -0.14253(19) 0.0773(12) Uani 1 1 d . . .
H23A H 0.7842 0.1481 -0.2018 0.116 Uiso 1 1 calc R . .
H23B H 0.6975 0.1655 -0.1361 0.116 Uiso 1 1 calc R . .
H23C H 0.8270 0.1072 -0.1120 0.116 Uiso 1 1 calc R . .
C24 C 1.0331(4) 0.20337(19) -0.11667(17) 0.0656(9) Uani 1 1 d . . .
H24A H 1.0270 0.1961 -0.1759 0.098 Uiso 1 1 calc R . .
H24B H 1.0649 0.1548 -0.0863 0.098 Uiso 1 1 calc R . .
H24C H 1.0989 0.2454 -0.0940 0.098 Uiso 1 1 calc R . .
C25 C 1.3577(3) 0.0551(2) 0.2868(2) 0.0668(9) Uani 1 1 d . . .

loop_
_atom_site_aniso_label
_atom_site_aniso_U_11
_atom_site_aniso_U_22
_atom_site_aniso_U_33
_atom_site_aniso_U_23
_atom_site_aniso_U_13
_atom_site_aniso_U_12
Pd1 0.03653(12) 0.01948(10) 0.02802(11) 0.00252(6) 0.00560(8) -0.00195(6)
S1 0.0405(3) 0.0451(4) 0.0349(3) 0.0083(3) 0.0103(3) 0.0039(3)
P1 0.0418(3) 0.0195(3) 0.0233(3) 0.0014(2) 0.0053(2) -0.0024(2)
F1 0.0632(13) 0.1009(18) 0.1258(19) -0.0174(15) 0.0015(12) 0.0408(12)
F2 0.0837(16) 0.158(3) 0.1017(19) -0.0419(19) -0.0477(14) 0.0087(17)
F3 0.0698(16) 0.112(2) 0.205(3) 0.004(2) 0.0497(19) -0.0357(15)
O1 0.0508(10) 0.0304(9) 0.0357(9) 0.0036(7) 0.0006(7) 0.0093(8)
O2 0.0849(18) 0.114(2) 0.0820(17) 0.0593(16) 0.0159(14) -0.0198(16)
O3 0.102(2) 0.0784(18) 0.0564(14) -0.0183(11) 0.0180(14) 0.0400(14)
C1 0.0365(12) 0.0187(10) 0.0370(12) 0.0041(9) 0.0036(9) -0.0036(9)
C2 0.0467(15) 0.0249(12) 0.0508(15) -0.0027(11) 0.0026(11) 0.0009(10)
C3 0.0558(18) 0.0280(14) 0.073(2) -0.0080(14) -0.0088(15) -0.0045(12)
C4 0.0438(16) 0.0410(16) 0.092(2) 0.0177(17) -0.0023(16) -0.0145(13)
C5 0.0473(16) 0.0504(17) 0.0706(19) 0.0249(15) 0.0169(14) -0.0051(13)
C6 0.0542(16) 0.0367(14) 0.0402(13) 0.0068(11) 0.0125(12) -0.0043(12)
C7 0.0344(11) 0.0198(10) 0.0313(11) 0.0028(8) 0.0121(9) -0.0005(9)
C8 0.0517(15) 0.0235(11) 0.0416(13) 0.0047(10) 0.0201(12) -0.0027(10)
C9 0.0520(16) 0.0266(12) 0.0638(17) 0.0100(12) 0.0243(13) -0.0073(11)
C10 0.0474(17) 0.0424(16) 0.090(2) 0.0061(14) 0.0328(17) -0.0094(12)
C11 0.0322(13) 0.0327(13) 0.080(2) 0.0088(13) 0.0161(13) -0.0009(11)
C12 0.0417(13) 0.0243(11) 0.0491(14) 0.0016(10) 0.0202(11) -0.0011(10)
C13 0.0356(12) 0.0260(11) 0.0295(11) -0.0018(9) 0.0087(9) -0.0034(9)
C14 0.0439(14) 0.0322(13) 0.0420(13) -0.0044(11) 0.0044(11) -0.0064(11)
C15 0.0444(15) 0.0267(12) 0.0616(17) -0.0025(12) 0.0064(12) -0.0066(11)
C16 0.0358(14) 0.0412(15) 0.0626(17) 0.0038(14) -0.0014(12) -0.0107(12)
C17 0.0353(12) 0.0277(12) 0.0435(13) 0.0049(10) 0.0000(10) -0.0013(10)
C18 0.0451(16) 0.0458(17) 0.072(2) 0.0010(15) -0.0068(14) -0.0097(13)
C19 0.0420(15) 0.0319(13) 0.0522(16) 0.0086(11) 0.0031(12) 0.0076(10)
C20 0.0402(14) 0.0435(15) 0.0548(15) 0.0104(12) 0.0184(12) 0.0042(11)
C21 0.098(2) 0.0275(13) 0.0224(11) 0.0009(10) 0.0108(13) 0.0010(13)
C22 0.108(3) 0.0355(15) 0.0256(12) 0.0058(11) 0.0072(14) 0.0008(15)
C23 0.147(4) 0.0399(16) 0.0331(15) -0.0086(13) 0.0041(19) -0.017(2)
C24 0.118(3) 0.0508(19) 0.0362(14) -0.0017(13) 0.0353(17) 0.0174(18)
C25 0.0462(17) 0.061(2) 0.080(2) -0.0104(18) -0.0067(15) -0.0051(16)

loop_
_geom_bond_atom_site_label_1
_geom_bond_atom_site_label_2
_geom_bond_distance
_geom_bond_site_symmetry_2
_geom_bond_publ_flag
Pd1 C1 1.967(3) . ?
Pd1 H12 2.0653 . ?
Pd1 O1 2.159(2) . ?
Pd1 P1 2.2523(16) . ?
S1 O2 1.408(2) . ?
S1 O3 1.423(2) . ?
S1 O1 1.458(2) . ?
S1 C25 1.813(4) . ?
P1 C21 1.897(3) . ?
P1 C17 1.898(3) . ?
P1 C7 1.901(3) . ?
F1 C25 1.313(4) . ?
F2 C25 1.325(4) . ?
F3 C25 1.316(4) . ?
C1 C2 1.384(3) . ?
C1 C6 1.387(3) . ?
C2 C3 1.390(4) . ?
C3 C4 1.359(5) . ?
C4 C5 1.374(5) . ?
C5 C6 1.377(4) . ?
C7 C8 1.539(3) . ?
C7 C12 1.549(3) . ?
C7 C13 1.550(3) . ?
C8 C9 1.529(4) . ?
C9 C10 1.527(4) . ?
C9 C15 1.527(4) . ?
C10 C11 1.527(4) . ?
C11 C16 1.520(4) . ?
C11 C12 1.543(4) . ?
C13 C14 1.537(3) . ?
C14 C15 1.523(4) . ?
C14 C16 1.525(4) . ?
C17 C20 1.528(4) . ?
C17 C18 1.528(4) . ?
C17 C19 1.544(3) . ?
C21 C24 1.538(5) . ?
C21 C22 1.539(4) . ?
C21 C23 1.551(4) . ?
